data_4024021
loop_
_publ_author_name
'Devarajulu Sureshkumar'
'Venkataraman Ganesh'
'Srinivasan Chandrasekaran'

_publ_contact_author_address
; 
Department of Organic Chemistry
Indian Institute of Science
Bangaloe 560012, Karnataka
India
;
_publ_contact_author_email scn@orgchem.iisc.ernet.in
_publ_contact_author_fax '+91 80 23602423'
_publ_contact_author_name 'Prof. Srinivasan Chandrasekaran'
_publ_contact_author_phone '+91 80 22932404'
_publ_section_title
;
 Conformationally Locked Bridged Bicyclic Diselenides: Synthesis,
 Structure, Se&#x00B7;&#x00B7;&#x00B7;O Interaction, and Theoretical Studies
;
_journal_name_full 'Journal of Organic Chemistry'
_journal_page_first 5313
_journal_page_last 5319
_journal_paper_doi 10.1021/jo070705k
_journal_volume 72
_journal_year 2007
_chemical_absolute_configuration syn
_chemical_formula_moiety 'C34 H38 N2 O6 S2 Se2'
_chemical_formula_sum 'C34 H38 N2 O6 S2 Se2'
_chemical_formula_weight 792.70
_chemical_melting_point 425.15
_chemical_name_common 'cyclic amino diselenide'
_chemical_name_systematic
;
 ?
;
_space_group_IT_number 19
_symmetry_cell_setting orthorhombic
_symmetry_space_group_name_Hall 'P 2ac 2ab'
_symmetry_space_group_name_H-M 'P 21 21 21'
_atom_sites_solution_hydrogens geom
_atom_sites_solution_primary direct
_atom_sites_solution_secondary difmap
_audit_creation_method SHELXL-97
_cell_angle_alpha 90.00
_cell_angle_beta 90.00
_cell_angle_gamma 90.00
_cell_formula_units_Z 4
_cell_length_a 10.6937(8)
_cell_length_b 14.3941(11)
_cell_length_c 23.1336(18)
_cell_measurement_temperature 296(2)
_cell_measurement_theta_max 25.00
_cell_measurement_theta_min 1.67
_cell_volume 3560.9(5)
_computing_cell_refinement SMART
_computing_data_collection 'SMART (Bruker, 1998)'
_computing_data_reduction 'SAINT (Bruker, 1998)'
_computing_molecular_graphics 'Ortep-3 for Windows (Farrugia, 1997) and CAMERON (Watkin et al., 1993)'
_computing_publication_material 'PLATON (Spek, 2003)'
_computing_structure_refinement 'SHELXL-97 (Sheldrick, 1997)'
_computing_structure_solution 'SIR92 (Altomare et al., 1993)'
_diffrn_ambient_temperature 296(2)
_diffrn_measured_fraction_theta_full 1.000
_diffrn_measured_fraction_theta_max 1.000
_diffrn_measurement_device_type 'Bruker SMART CCD area detector'
_diffrn_measurement_method '\f and \w scans'
_diffrn_radiation_monochromator graphite
_diffrn_radiation_source 'fine-focus sealed tube'
_diffrn_radiation_type MoK\a
_diffrn_radiation_wavelength 0.71073
_diffrn_reflns_av_R_equivalents 0.0429
_diffrn_reflns_av_sigmaI/netI 0.0548
_diffrn_reflns_limit_h_max 12
_diffrn_reflns_limit_h_min -12
_diffrn_reflns_limit_k_max 17
_diffrn_reflns_limit_k_min -17
_diffrn_reflns_limit_l_max 27
_diffrn_reflns_limit_l_min -27
_diffrn_reflns_number 25796
_diffrn_reflns_theta_full 25.00
_diffrn_reflns_theta_max 25.00
_diffrn_reflns_theta_min 1.67
_exptl_absorpt_coefficient_mu 2.239
_exptl_absorpt_correction_T_max 0.8239
_exptl_absorpt_correction_T_min 0.4323
_exptl_absorpt_correction_type multi-scan
_exptl_absorpt_process_details '(SADABS; Sheldrick, 1997)'
_exptl_crystal_colour yellow
_exptl_crystal_density_diffrn 1.479
_exptl_crystal_density_method 'not measured'
_exptl_crystal_description block
_exptl_crystal_F_000 1616
_exptl_crystal_size_max 0.45
_exptl_crystal_size_mid 0.12
_exptl_crystal_size_min 0.09
_refine_diff_density_max 0.375
_refine_diff_density_min -0.291
_refine_diff_density_rms 0.066
_refine_ls_abs_structure_details 'Flack H D (1983), Acta Cryst. A39, 876-881'
_refine_ls_abs_structure_Flack -0.004(8)
_refine_ls_extinction_method none
_refine_ls_goodness_of_fit_ref 1.005
_refine_ls_hydrogen_treatment refall
_refine_ls_matrix_type full
_refine_ls_number_parameters 417
_refine_ls_number_reflns 6271
_refine_ls_number_restraints 0
_refine_ls_restrained_S_all 1.005
_refine_ls_R_factor_all 0.0586
_refine_ls_R_factor_gt 0.0391
_refine_ls_shift/su_max 0.001
_refine_ls_shift/su_mean 0.000
_refine_ls_structure_factor_coef Fsqd
_refine_ls_weighting_details 'calc w=1/[\s^2^(Fo^2^)+(0.0363P)^2^+0.0000P] where P=(Fo^2^+2Fc^2^)/3'
_refine_ls_weighting_scheme calc
_refine_ls_wR_factor_gt 0.0778
_refine_ls_wR_factor_ref 0.0830
_reflns_number_gt 4929
_reflns_number_total 6271
_reflns_threshold_expression I>2sigma(I)
_cod_data_source_file jo070705ksi20070405_075852_11.cif
_cod_data_source_block compound26
_cod_depositor_comments
;
The following automatic conversions were performed:
'_symmetry_cell_setting' value 'Orthorhombic' changed to 'orthorhombic'
according to '/home/saulius/struct/CIF-dictionaries/cif_core.dic'
dictionary named 'cif_core.dic' version 2.4.1 from 2010-06-29.

Automatic conversion script
Id: cif_fix_enum 1527 2010-12-29 10:47:43Z saulius 

The following automatic conversions were performed:

'_chemical_melting_point' value '152 deg' was changed to '425.15' -
it was converted from degrees Celsius(C) to Kelvins(K).

Automatic conversion script
Id: cif_fix_values 1646 2011-03-28 12:23:43Z adriana 
;
_cod_database_code 4024021

loop_
_symmetry_equiv_pos_as_xyz
'x, y, z'
'-x+1/2, -y, z+1/2'
'-x, y+1/2, -z+1/2'
'x+1/2, -y+1/2, -z'

loop_
_atom_site_label
_atom_site_type_symbol
_atom_site_fract_x
_atom_site_fract_y
_atom_site_fract_z
_atom_site_U_iso_or_equiv
_atom_site_adp_type
_atom_site_occupancy
_atom_site_symmetry_multiplicity
_atom_site_calc_flag
_atom_site_refinement_flags
_atom_site_disorder_assembly
_atom_site_disorder_group
Se2 Se 0.70608(4) 0.47936(3) 0.72062(2) 0.06446(14) Uani 1 1 d . . .
Se1 Se 0.77774(4) 0.52407(3) 0.811036(19) 0.06252(14) Uani 1 1 d . . .
S1 S 1.18262(8) 0.62835(6) 0.74972(4) 0.0416(2) Uani 1 1 d . . .
S2 S 1.07163(9) 0.30960(7) 0.65112(4) 0.0437(2) Uani 1 1 d . . .
C2 C 1.0201(3) 0.4847(2) 0.75824(14) 0.0382(8) Uani 1 1 d . . .
H2 H 1.0994 0.4514 0.7625 0.046 Uiso 1 1 calc R . .
O2 O 1.2330(2) 0.57481(17) 0.70353(11) 0.0524(7) Uani 1 1 d . . .
C4 C 0.8567(3) 0.5193(3) 0.67771(16) 0.0481(9) Uani 1 1 d . . .
H4 H 0.8699 0.5855 0.6857 0.058 Uiso 1 1 calc R . .
C21 C 1.2006(4) 0.2973(2) 0.69804(15) 0.0421(9) Uani 1 1 d . . .
O4 O 1.1113(3) 0.3613(2) 0.60214(11) 0.0577(8) Uani 1 1 d . . .
O3 O 1.0205(3) 0.21814(18) 0.64300(11) 0.0520(7) Uani 1 1 d . . .
C14 C 1.2826(3) 0.6164(3) 0.80932(17) 0.0462(9) Uani 1 1 d . . .
C22 C 1.1822(4) 0.2677(3) 0.75369(16) 0.0478(10) Uani 1 1 d . . .
H22 H 1.1014 0.2583 0.7675 0.057 Uiso 1 1 calc R . .
C3 C 0.9737(3) 0.4675(2) 0.69577(15) 0.0411(9) Uani 1 1 d . . .
H3 H 1.0404 0.4905 0.6705 0.049 Uiso 1 1 calc R . .
C15 C 1.2866(4) 0.6845(3) 0.85093(18) 0.0654(12) Uani 1 1 d . . .
H15 H 1.2344 0.7360 0.8482 0.079 Uiso 1 1 calc R . .
N1 N 1.0477(3) 0.58494(19) 0.76492(13) 0.0428(8) Uani 1 1 d . . .
H1 H 0.9897 0.6212 0.7773 0.051 Uiso 1 1 calc R . .
N2 N 0.9636(3) 0.36743(19) 0.68379(13) 0.0412(7) Uani 1 1 d . . .
H2A H 0.8972 0.3386 0.6947 0.049 Uiso 1 1 calc R . .
O1 O 1.1616(2) 0.72637(16) 0.74170(11) 0.0475(7) Uani 1 1 d . . .
C25 C 1.4188(4) 0.2974(4) 0.7151(2) 0.0768(14) Uani 1 1 d . . .
H25 H 1.4993 0.3090 0.7016 0.092 Uiso 1 1 calc R . .
C1 C 0.9341(3) 0.4510(2) 0.80628(16) 0.0468(10) Uani 1 1 d . . .
H1A H 0.9113 0.3866 0.7976 0.056 Uiso 1 1 calc R . .
O6 O 1.0958(3) 0.3907(2) 0.86348(11) 0.0620(8) Uani 1 1 d . . .
C23 C 1.2830(4) 0.2518(3) 0.78905(17) 0.0534(10) Uani 1 1 d . . .
H23 H 1.2696 0.2309 0.8266 0.064 Uiso 1 1 calc R . .
C24 C 1.4035(4) 0.2662(3) 0.77023(19) 0.0568(11) Uani 1 1 d . . .
C6 C 0.9939(4) 0.4525(3) 0.86556(17) 0.0583(11) Uani 1 1 d . . .
H6A H 1.0224 0.5147 0.8750 0.070 Uiso 1 1 calc R . .
H6B H 0.9343 0.4329 0.8947 0.070 Uiso 1 1 calc R . .
C26 C 1.3197(4) 0.3121(3) 0.6787(2) 0.0673(13) Uani 1 1 d . . .
H26 H 1.3335 0.3322 0.6410 0.081 Uiso 1 1 calc R . .
O5 O 0.7457(3) 0.5825(2) 0.59841(14) 0.0756(9) Uani 1 1 d . . .
C8 C 1.0527(5) 0.2788(3) 0.94097(18) 0.0618(12) Uani 1 1 d . . .
C13 C 1.0649(6) 0.2502(4) 0.9978(2) 0.0775(15) Uani 1 1 d . . .
H13 H 1.1199 0.2811 1.0223 0.093 Uiso 1 1 calc R . .
C5 C 0.8263(4) 0.5094(3) 0.61410(17) 0.0613(11) Uani 1 1 d . . .
H5A H 0.9024 0.5121 0.5914 0.074 Uiso 1 1 calc R . .
H5B H 0.7861 0.4500 0.6070 0.074 Uiso 1 1 calc R . .
C9 C 0.9681(5) 0.2327(3) 0.9068(2) 0.0771(15) Uani 1 1 d . . .
H9 H 0.9583 0.2510 0.8685 0.093 Uiso 1 1 calc R . .
C28 C 0.6990(5) 0.5750(4) 0.5409(2) 0.0824(15) Uani 1 1 d . . .
H28A H 0.7658 0.5538 0.5158 0.099 Uiso 1 1 calc R . .
H28B H 0.6731 0.6360 0.5277 0.099 Uiso 1 1 calc R . .
C12 C 0.9967(7) 0.1767(4) 1.0182(2) 0.0969(19) Uani 1 1 d . . .
H12 H 1.0077 0.1569 1.0561 0.116 Uiso 1 1 calc R . .
C7 C 1.1327(5) 0.3576(3) 0.91900(18) 0.0681(13) Uani 1 1 d . . .
H7A H 1.1288 0.4085 0.9464 0.082 Uiso 1 1 calc R . .
H7B H 1.2189 0.3369 0.9170 0.082 Uiso 1 1 calc R . .
C17 C 1.4468(5) 0.6015(4) 0.9020(2) 0.0760(15) Uani 1 1 d . . .
C19 C 1.3588(4) 0.5403(3) 0.8145(2) 0.0693(13) Uani 1 1 d . . .
H19 H 1.3551 0.4931 0.7871 0.083 Uiso 1 1 calc R . .
C16 C 1.3684(5) 0.6760(4) 0.8967(2) 0.0796(15) Uani 1 1 d . . .
H16 H 1.3703 0.7223 0.9247 0.096 Uiso 1 1 calc R . .
C29 C 0.5899(4) 0.5089(3) 0.53596(17) 0.0548(11) Uani 1 1 d . . .
C30 C 0.4841(5) 0.5234(4) 0.5674(2) 0.0700(13) Uani 1 1 d . . .
H30 H 0.4831 0.5722 0.5937 0.084 Uiso 1 1 calc R . .
C34 C 0.5906(5) 0.4365(4) 0.4980(2) 0.0799(15) Uani 1 1 d . . .
H34 H 0.6616 0.4241 0.4762 0.096 Uiso 1 1 calc R . .
C11 C 0.9117(6) 0.1316(4) 0.9830(3) 0.0948(18) Uani 1 1 d . . .
H11 H 0.8647 0.0822 0.9971 0.114 Uiso 1 1 calc R . .
C18 C 1.4405(5) 0.5336(4) 0.8601(2) 0.0821(15) Uani 1 1 d . . .
H18 H 1.4927 0.4821 0.8628 0.099 Uiso 1 1 calc R . .
C10 C 0.8980(6) 0.1609(4) 0.9273(2) 0.0866(16) Uani 1 1 d . . .
H10 H 0.8406 0.1317 0.9032 0.104 Uiso 1 1 calc R . .
C27 C 1.5137(5) 0.2480(4) 0.8093(2) 0.0914(17) Uani 1 1 d . . .
H27A H 1.5001 0.2776 0.8460 0.137 Uiso 1 1 calc R . .
H27B H 1.5883 0.2724 0.7919 0.137 Uiso 1 1 calc R . .
H27C H 1.5229 0.1822 0.8150 0.137 Uiso 1 1 calc R . .
C20 C 1.5411(6) 0.5969(5) 0.9514(3) 0.117(2) Uani 1 1 d . . .
H20A H 1.5532 0.5333 0.9626 0.175 Uiso 1 1 calc R . .
H20B H 1.5101 0.6317 0.9838 0.175 Uiso 1 1 calc R . .
H20C H 1.6193 0.6228 0.9390 0.175 Uiso 1 1 calc R . .
C31 C 0.3799(5) 0.4700(4) 0.5621(2) 0.0863(16) Uani 1 1 d . . .
H31 H 0.3093 0.4821 0.5844 0.104 Uiso 1 1 calc R . .
C33 C 0.4827(7) 0.3802(4) 0.4920(2) 0.098(2) Uani 1 1 d . . .
H33 H 0.4818 0.3307 0.4662 0.118 Uiso 1 1 calc R . .
C32 C 0.3807(6) 0.4001(4) 0.5245(2) 0.0888(17) Uani 1 1 d . . .
H32 H 0.3093 0.3638 0.5204 0.107 Uiso 1 1 calc R . .

loop_
_atom_site_aniso_label
_atom_site_aniso_U_11
_atom_site_aniso_U_22
_atom_site_aniso_U_33
_atom_site_aniso_U_23
_atom_site_aniso_U_13
_atom_site_aniso_U_12
Se2 0.0392(2) 0.0668(3) 0.0874(3) 0.0000(3) -0.0033(2) -0.0067(2)
Se1 0.0505(2) 0.0638(3) 0.0733(3) -0.0029(2) 0.0147(2) 0.0003(2)
S1 0.0363(5) 0.0353(5) 0.0532(5) -0.0016(5) -0.0016(4) -0.0008(4)
S2 0.0488(6) 0.0399(5) 0.0424(5) -0.0027(5) 0.0035(5) -0.0022(5)
C2 0.0354(18) 0.0326(18) 0.046(2) -0.0010(17) -0.0035(16) 0.0021(17)
O2 0.0463(15) 0.0495(15) 0.0613(16) -0.0083(13) 0.0065(13) -0.0021(13)
C4 0.041(2) 0.043(2) 0.060(2) 0.001(2) -0.0032(18) 0.000(2)
C21 0.043(2) 0.0332(19) 0.050(2) -0.0036(17) 0.0089(19) -0.0006(18)
O4 0.0646(19) 0.0650(18) 0.0434(15) 0.0055(14) 0.0075(14) -0.0030(16)
O3 0.0630(18) 0.0411(15) 0.0520(16) -0.0083(13) -0.0003(14) -0.0058(13)
C14 0.036(2) 0.044(2) 0.059(2) 0.0032(19) 0.001(2) 0.0003(19)
C22 0.043(2) 0.051(2) 0.048(2) 0.002(2) 0.0070(19) -0.0025(19)
C3 0.0400(19) 0.034(2) 0.049(2) -0.0002(18) -0.0029(17) -0.0053(17)
C15 0.056(3) 0.071(3) 0.069(3) -0.010(2) -0.021(3) 0.020(3)
N1 0.0356(17) 0.0305(16) 0.062(2) -0.0065(15) -0.0007(15) 0.0019(13)
N2 0.0338(16) 0.0345(17) 0.0555(19) -0.0037(15) 0.0015(15) -0.0086(13)
O1 0.0484(15) 0.0327(14) 0.0616(16) 0.0021(13) -0.0009(13) -0.0009(11)
C25 0.039(2) 0.106(4) 0.086(4) 0.015(3) 0.009(3) -0.004(3)
C1 0.053(2) 0.036(2) 0.052(2) -0.0009(18) 0.004(2) -0.0029(18)
O6 0.068(2) 0.072(2) 0.0459(17) -0.0021(15) -0.0011(14) 0.0111(17)
C23 0.058(3) 0.049(2) 0.053(2) -0.0023(19) 0.000(2) -0.001(2)
C24 0.046(3) 0.059(3) 0.065(3) -0.003(2) -0.002(2) 0.008(2)
C6 0.073(3) 0.050(3) 0.051(2) -0.003(2) 0.002(2) 0.003(2)
C26 0.054(3) 0.085(3) 0.062(3) 0.019(3) 0.014(2) 0.000(3)
O5 0.077(2) 0.0663(19) 0.084(2) 0.0079(16) -0.0319(18) 0.0096(18)
C8 0.079(3) 0.063(3) 0.043(2) -0.002(2) 0.001(2) 0.021(3)
C13 0.104(4) 0.076(3) 0.053(3) -0.004(2) 0.002(3) 0.018(3)
C5 0.060(3) 0.058(3) 0.067(3) 0.004(2) -0.016(2) 0.004(2)
C9 0.097(4) 0.069(3) 0.066(3) 0.001(3) -0.010(3) 0.001(3)
C28 0.070(3) 0.097(4) 0.080(3) 0.024(3) -0.022(3) -0.003(3)
C12 0.144(6) 0.094(5) 0.053(3) 0.006(3) 0.021(4) 0.028(4)
C7 0.072(3) 0.078(3) 0.054(3) -0.002(2) -0.009(2) 0.007(3)
C17 0.054(3) 0.103(4) 0.071(3) 0.017(3) -0.023(3) 0.000(3)
C19 0.059(3) 0.061(3) 0.088(3) -0.001(3) -0.014(3) 0.008(2)
C16 0.071(3) 0.098(4) 0.069(3) -0.016(3) -0.018(3) 0.004(3)
C29 0.055(3) 0.067(3) 0.042(2) 0.012(2) -0.0095(19) 0.006(2)
C30 0.075(3) 0.065(3) 0.070(3) 0.009(3) 0.011(3) 0.003(3)
C34 0.086(4) 0.098(4) 0.056(3) 0.010(3) 0.012(3) 0.007(3)
C11 0.123(5) 0.077(4) 0.085(4) -0.004(4) 0.033(4) 0.006(4)
C18 0.069(3) 0.075(3) 0.103(4) 0.018(3) -0.019(3) 0.020(3)
C10 0.098(4) 0.080(4) 0.081(4) -0.008(3) 0.008(3) -0.006(3)
C27 0.063(3) 0.117(5) 0.095(4) 0.004(4) -0.021(3) 0.022(3)
C20 0.097(4) 0.151(6) 0.102(4) 0.023(4) -0.045(4) 0.003(5)
C31 0.076(4) 0.095(4) 0.088(4) 0.020(4) 0.019(3) 0.007(4)
C33 0.167(7) 0.082(4) 0.045(3) -0.006(3) -0.002(4) -0.020(4)
C32 0.094(4) 0.105(5) 0.067(4) 0.022(3) 0.002(3) -0.028(4)

loop_
_atom_type_symbol
_atom_type_description
_atom_type_scat_dispersion_real
_atom_type_scat_dispersion_imag
_atom_type_scat_source
C C 0.0033 0.0016 'International Tables Vol C Tables 4.2.6.8 and 6.1.1.4'
H H 0.0000 0.0000 'International Tables Vol C Tables 4.2.6.8 and 6.1.1.4'
N N 0.0061 0.0033 'International Tables Vol C Tables 4.2.6.8 and 6.1.1.4'
O O 0.0106 0.0060 'International Tables Vol C Tables 4.2.6.8 and 6.1.1.4'
S S 0.1246 0.1234 'International Tables Vol C Tables 4.2.6.8 and 6.1.1.4'
Se Se -0.0929 2.2259 'International Tables Vol C Tables 4.2.6.8 and 6.1.1.4'

loop_
_geom_angle_atom_site_label_1
_geom_angle_atom_site_label_2
_geom_angle_atom_site_label_3
_geom_angle
_geom_angle_site_symmetry_1
_geom_angle_site_symmetry_3
_geom_angle_publ_flag
C4 Se2 Se1 95.91(11) . . ?
C1 Se1 Se2 94.69(11) . . ?
O2 S1 O1 119.52(16) . . ?
O2 S1 N1 107.02(16) . . ?
O1 S1 N1 105.55(15) . . ?
O2 S1 C14 107.83(17) . . ?
O1 S1 C14 107.02(17) . . ?
N1 S1 C14 109.67(17) . . ?
O4 S2 O3 119.25(16) . . ?
O4 S2 N2 108.52(17) . . ?
O3 S2 N2 105.17(16) . . ?
O4 S2 C21 108.05(18) . . ?
O3 S2 C21 106.62(16) . . ?
N2 S2 C21 108.90(16) . . ?
N1 C2 C1 110.8(3) . . ?
N1 C2 C3 108.5(3) . . ?
C1 C2 C3 116.0(3) . . ?
N1 C2 H2 107.1 . . ?
C1 C2 H2 107.1 . . ?
C3 C2 H2 107.1 . . ?
C5 C4 C3 113.5(3) . . ?
C5 C4 Se2 106.6(3) . . ?
C3 C4 Se2 113.0(3) . . ?
C5 C4 H4 107.8 . . ?
C3 C4 H4 107.8 . . ?
Se2 C4 H4 107.8 . . ?
C26 C21 C22 119.4(4) . . ?
C26 C21 S2 120.8(3) . . ?
C22 C21 S2 119.8(3) . . ?
C19 C14 C15 119.4(4) . . ?
C19 C14 S1 120.6(3) . . ?
C15 C14 S1 120.0(3) . . ?
C21 C22 C23 119.9(4) . . ?
C21 C22 H22 120.1 . . ?
C23 C22 H22 120.1 . . ?
N2 C3 C4 111.7(3) . . ?
N2 C3 C2 110.8(3) . . ?
C4 C3 C2 116.3(3) . . ?
N2 C3 H3 105.7 . . ?
C4 C3 H3 105.7 . . ?
C2 C3 H3 105.7 . . ?
C14 C15 C16 119.6(4) . . ?
C14 C15 H15 120.2 . . ?
C16 C15 H15 120.2 . . ?
C2 N1 S1 122.3(2) . . ?
C2 N1 H1 118.9 . . ?
S1 N1 H1 118.9 . . ?
C3 N2 S2 122.8(2) . . ?
C3 N2 H2A 118.6 . . ?
S2 N2 H2A 118.6 . . ?
C24 C25 C26 122.3(4) . . ?
C24 C25 H25 118.9 . . ?
C26 C25 H25 118.9 . . ?
C6 C1 C2 113.7(3) . . ?
C6 C1 Se1 107.4(3) . . ?
C2 C1 Se1 112.5(2) . . ?
C6 C1 H1A 107.7 . . ?
C2 C1 H1A 107.7 . . ?
Se1 C1 H1A 107.7 . . ?
C6 O6 C7 113.2(3) . . ?
C22 C23 C24 121.5(4) . . ?
C22 C23 H23 119.3 . . ?
C24 C23 H23 119.3 . . ?
C25 C24 C23 117.3(4) . . ?
C25 C24 C27 121.7(4) . . ?
C23 C24 C27 121.0(4) . . ?
O6 C6 C1 106.7(3) . . ?
O6 C6 H6A 110.4 . . ?
C1 C6 H6A 110.4 . . ?
O6 C6 H6B 110.4 . . ?
C1 C6 H6B 110.4 . . ?
H6A C6 H6B 108.6 . . ?
C21 C26 C25 119.7(4) . . ?
C21 C26 H26 120.1 . . ?
C25 C26 H26 120.1 . . ?
C5 O5 C28 113.5(3) . . ?
C9 C8 C13 117.7(5) . . ?
C9 C8 C7 122.9(4) . . ?
C13 C8 C7 119.4(5) . . ?
C12 C13 C8 120.5(5) . . ?
C12 C13 H13 119.8 . . ?
C8 C13 H13 119.8 . . ?
O5 C5 C4 108.1(3) . . ?
O5 C5 H5A 110.1 . . ?
C4 C5 H5A 110.1 . . ?
O5 C5 H5B 110.1 . . ?
C4 C5 H5B 110.1 . . ?
H5A C5 H5B 108.4 . . ?
C10 C9 C8 122.0(5) . . ?
C10 C9 H9 119.0 . . ?
C8 C9 H9 119.0 . . ?
O5 C28 C29 112.9(4) . . ?
O5 C28 H28A 109.0 . . ?
C29 C28 H28A 109.0 . . ?
O5 C28 H28B 109.0 . . ?
C29 C28 H28B 109.0 . . ?
H28A C28 H28B 107.8 . . ?
C13 C12 C11 120.7(5) . . ?
C13 C12 H12 119.7 . . ?
C11 C12 H12 119.7 . . ?
O6 C7 C8 113.4(4) . . ?
O6 C7 H7A 108.9 . . ?
C8 C7 H7A 108.9 . . ?
O6 C7 H7B 108.9 . . ?
C8 C7 H7B 108.9 . . ?
H7A C7 H7B 107.7 . . ?
C16 C17 C18 117.6(4) . . ?
C16 C17 C20 120.5(5) . . ?
C18 C17 C20 121.9(5) . . ?
C14 C19 C18 120.1(4) . . ?
C14 C19 H19 120.0 . . ?
C18 C19 H19 120.0 . . ?
C17 C16 C15 121.9(5) . . ?
C17 C16 H16 119.1 . . ?
C15 C16 H16 119.1 . . ?
C30 C29 C34 117.7(5) . . ?
C30 C29 C28 120.4(5) . . ?
C34 C29 C28 121.8(5) . . ?
C31 C30 C29 123.2(5) . . ?
C31 C30 H30 118.4 . . ?
C29 C30 H30 118.4 . . ?
C29 C34 C33 119.8(5) . . ?
C29 C34 H34 120.1 . . ?
C33 C34 H34 120.1 . . ?
C10 C11 C12 118.8(6) . . ?
C10 C11 H11 120.6 . . ?
C12 C11 H11 120.6 . . ?
C19 C18 C17 121.4(5) . . ?
C19 C18 H18 119.3 . . ?
C17 C18 H18 119.3 . . ?
C9 C10 C11 120.3(6) . . ?
C9 C10 H10 119.9 . . ?
C11 C10 H10 119.9 . . ?
C24 C27 H27A 109.5 . . ?
C24 C27 H27B 109.5 . . ?
H27A C27 H27B 109.5 . . ?
C24 C27 H27C 109.5 . . ?
H27A C27 H27C 109.5 . . ?
H27B C27 H27C 109.5 . . ?
C17 C20 H20A 109.5 . . ?
C17 C20 H20B 109.5 . . ?
H20A C20 H20B 109.5 . . ?
C17 C20 H20C 109.5 . . ?
H20A C20 H20C 109.5 . . ?
H20B C20 H20C 109.5 . . ?
C32 C31 C30 118.7(5) . . ?
C32 C31 H31 120.6 . . ?
C30 C31 H31 120.6 . . ?
C32 C33 C34 118.7(5) . . ?
C32 C33 H33 120.7 . . ?
C34 C33 H33 120.7 . . ?
C31 C32 C33 121.8(6) . . ?
C31 C32 H32 119.1 . . ?
C33 C32 H32 119.1 . . ?

loop_
_geom_bond_atom_site_label_1
_geom_bond_atom_site_label_2
_geom_bond_distance
_geom_bond_site_symmetry_2
_geom_bond_publ_flag
Se2 C4 1.977(4) . ?
Se2 Se1 2.3188(6) . ?
Se1 C1 1.978(4) . ?
S1 O2 1.423(3) . ?
S1 O1 1.441(3) . ?
S1 N1 1.611(3) . ?
S1 C14 1.753(4) . ?
S2 O4 1.420(3) . ?
S2 O3 1.438(3) . ?
S2 N2 1.612(3) . ?
S2 C21 1.764(4) . ?
C2 N1 1.481(4) . ?
C2 C1 1.521(5) . ?
C2 C3 1.548(5) . ?
C2 H2 0.9800 . ?
C4 C5 1.514(5) . ?
C4 C3 1.515(5) . ?
C4 H4 0.9800 . ?
C21 C26 1.367(6) . ?
C21 C22 1.371(5) . ?
C14 C19 1.370(5) . ?
C14 C15 1.375(5) . ?
C22 C23 1.373(5) . ?
C22 H22 0.9300 . ?
C3 N2 1.471(4) . ?
C3 H3 0.9800 . ?
C15 C16 1.379(6) . ?
C15 H15 0.9300 . ?
N1 H1 0.8600 . ?
N2 H2A 0.8600 . ?
C25 C24 1.362(6) . ?
C25 C26 1.369(6) . ?
C25 H25 0.9300 . ?
C1 C6 1.513(6) . ?
C1 H1A 0.9800 . ?
O6 C6 1.408(5) . ?
O6 C7 1.426(5) . ?
C23 C24 1.376(6) . ?
C23 H23 0.9300 . ?
C24 C27 1.509(6) . ?
C6 H6A 0.9700 . ?
C6 H6B 0.9700 . ?
C26 H26 0.9300 . ?
O5 C5 1.409(5) . ?
O5 C28 1.424(5) . ?
C8 C9 1.373(6) . ?
C8 C13 1.384(6) . ?
C8 C7 1.508(7) . ?
C13 C12 1.369(8) . ?
C13 H13 0.9300 . ?
C5 H5A 0.9700 . ?
C5 H5B 0.9700 . ?
C9 C10 1.361(7) . ?
C9 H9 0.9300 . ?
C28 C29 1.509(6) . ?
C28 H28A 0.9700 . ?
C28 H28B 0.9700 . ?
C12 C11 1.383(8) . ?
C12 H12 0.9300 . ?
C7 H7A 0.9700 . ?
C7 H7B 0.9700 . ?
C17 C16 1.367(7) . ?
C17 C18 1.378(7) . ?
C17 C20 1.526(7) . ?
C19 C18 1.373(6) . ?
C19 H19 0.9300 . ?
C16 H16 0.9300 . ?
C29 C30 1.361(6) . ?
C29 C34 1.362(7) . ?
C30 C31 1.360(7) . ?
C30 H30 0.9300 . ?
C34 C33 1.417(8) . ?
C34 H34 0.9300 . ?
C11 C10 1.365(8) . ?
C11 H11 0.9300 . ?
C18 H18 0.9300 . ?
C10 H10 0.9300 . ?
C27 H27A 0.9600 . ?
C27 H27B 0.9600 . ?
C27 H27C 0.9600 . ?
C20 H20A 0.9600 . ?
C20 H20B 0.9600 . ?
C20 H20C 0.9600 . ?
C31 C32 1.330(7) . ?
C31 H31 0.9300 . ?
C33 C32 1.355(8) . ?
C33 H33 0.9300 . ?
C32 H32 0.9300 . ?

loop_
_geom_torsion_atom_site_label_1
_geom_torsion_atom_site_label_2
_geom_torsion_atom_site_label_3
_geom_torsion_atom_site_label_4
_geom_torsion
_geom_torsion_site_symmetry_1
_geom_torsion_site_symmetry_2
_geom_torsion_site_symmetry_3
_geom_torsion_site_symmetry_4
_geom_torsion_publ_flag
C4 Se2 Se1 C1 -54.89(16) . . . . ?
Se1 Se2 C4 C5 -172.3(3) . . . . ?
Se1 Se2 C4 C3 62.3(3) . . . . ?
O4 S2 C21 C26 -17.3(4) . . . . ?
O3 S2 C21 C26 112.0(4) . . . . ?
N2 S2 C21 C26 -135.0(4) . . . . ?
O4 S2 C21 C22 166.3(3) . . . . ?
O3 S2 C21 C22 -64.4(3) . . . . ?
N2 S2 C21 C22 48.6(3) . . . . ?
O2 S1 C14 C19 -24.0(4) . . . . ?
O1 S1 C14 C19 -153.8(3) . . . . ?
N1 S1 C14 C19 92.2(4) . . . . ?
O2 S1 C14 C15 155.0(3) . . . . ?
O1 S1 C14 C15 25.2(4) . . . . ?
N1 S1 C14 C15 -88.8(4) . . . . ?
C26 C21 C22 C23 -1.0(6) . . . . ?
S2 C21 C22 C23 175.5(3) . . . . ?
C5 C4 C3 N2 -59.0(4) . . . . ?
Se2 C4 C3 N2 62.5(3) . . . . ?
C5 C4 C3 C2 172.4(3) . . . . ?
Se2 C4 C3 C2 -66.1(4) . . . . ?
N1 C2 C3 N2 171.1(3) . . . . ?
C1 C2 C3 N2 -63.5(4) . . . . ?
N1 C2 C3 C4 -59.9(4) . . . . ?
C1 C2 C3 C4 65.5(4) . . . . ?
C19 C14 C15 C16 1.1(7) . . . . ?
S1 C14 C15 C16 -177.9(4) . . . . ?
C1 C2 N1 S1 143.4(3) . . . . ?
C3 C2 N1 S1 -88.3(3) . . . . ?
O2 S1 N1 C2 31.9(3) . . . . ?
O1 S1 N1 C2 160.2(3) . . . . ?
C14 S1 N1 C2 -84.8(3) . . . . ?
C4 C3 N2 S2 131.4(3) . . . . ?
C2 C3 N2 S2 -97.2(3) . . . . ?
O4 S2 N2 C3 -45.8(3) . . . . ?
O3 S2 N2 C3 -174.4(3) . . . . ?
C21 S2 N2 C3 71.6(3) . . . . ?
N1 C2 C1 C6 -67.0(4) . . . . ?
C3 C2 C1 C6 168.9(3) . . . . ?
N1 C2 C1 Se1 55.4(3) . . . . ?
C3 C2 C1 Se1 -68.7(3) . . . . ?
Se2 Se1 C1 C6 -170.0(2) . . . . ?
Se2 Se1 C1 C2 64.1(2) . . . . ?
C21 C22 C23 C24 0.9(6) . . . . ?
C26 C25 C24 C23 -1.4(7) . . . . ?
C26 C25 C24 C27 178.4(5) . . . . ?
C22 C23 C24 C25 0.3(6) . . . . ?
C22 C23 C24 C27 -179.6(4) . . . . ?
C7 O6 C6 C1 -157.9(3) . . . . ?
C2 C1 C6 O6 -62.4(4) . . . . ?
Se1 C1 C6 O6 172.5(2) . . . . ?
C22 C21 C26 C25 -0.1(7) . . . . ?
S2 C21 C26 C25 -176.5(4) . . . . ?
C24 C25 C26 C21 1.4(8) . . . . ?
C9 C8 C13 C12 1.7(7) . . . . ?
C7 C8 C13 C12 -177.6(5) . . . . ?
C28 O5 C5 C4 -173.4(4) . . . . ?
C3 C4 C5 O5 -160.2(3) . . . . ?
Se2 C4 C5 O5 74.7(4) . . . . ?
C13 C8 C9 C10 -0.2(8) . . . . ?
C7 C8 C9 C10 179.1(4) . . . . ?
C5 O5 C28 C29 80.9(5) . . . . ?
C8 C13 C12 C11 -2.0(8) . . . . ?
C6 O6 C7 C8 81.0(4) . . . . ?
C9 C8 C7 O6 11.2(7) . . . . ?
C13 C8 C7 O6 -169.6(4) . . . . ?
C15 C14 C19 C18 -1.7(7) . . . . ?
S1 C14 C19 C18 177.2(4) . . . . ?
C18 C17 C16 C15 -0.8(8) . . . . ?
C20 C17 C16 C15 176.7(5) . . . . ?
C14 C15 C16 C17 0.2(8) . . . . ?
O5 C28 C29 C30 58.4(6) . . . . ?
O5 C28 C29 C34 -125.3(5) . . . . ?
C34 C29 C30 C31 -0.8(7) . . . . ?
C28 C29 C30 C31 175.6(4) . . . . ?
C30 C29 C34 C33 0.8(7) . . . . ?
C28 C29 C34 C33 -175.6(4) . . . . ?
C13 C12 C11 C10 0.8(9) . . . . ?
C14 C19 C18 C17 1.1(8) . . . . ?
C16 C17 C18 C19 0.1(8) . . . . ?
C20 C17 C18 C19 -177.3(5) . . . . ?
C8 C9 C10 C11 -1.0(8) . . . . ?
C12 C11 C10 C9 0.7(9) . . . . ?
C29 C30 C31 C32 0.0(8) . . . . ?
C29 C34 C33 C32 -0.1(8) . . . . ?
C30 C31 C32 C33 0.8(8) . . . . ?
C34 C33 C32 C31 -0.7(8) . . . . ?

loop_
_cod_related_entry_id
_cod_related_entry_database
_cod_related_entry_code
1 ChemSpider 20573318
